data_2231107
loop_
_publ_author_name
'Wang, Pin-Ning'
'Yeh, Chun-Wei'
'Lee, Hsun-Tsing'
'Suen, Maw-Cherng'

_publ_section_title
;
 Poly[[\m~2~-1,4-bis(4,5-dihydro-1,3-oxazol-2-yl)benzene-\k^2^<i>N</i>:<i>N</i>']di-\m~2~-chlorido-cadmium]
;
_journal_coeditor_code GW2103
_journal_issue 8
_journal_name_full 'Acta Crystallographica Section E'
_journal_page_first m1083
_journal_paper_doi 10.1107/S1600536811027036
_journal_volume 67
_journal_year 2011
_chemical_formula_iupac '[Cd Cl2 (C12 H12 N2 O2)]'
_chemical_formula_moiety 'C12 H12 Cd Cl2 N2 O2'
_chemical_formula_sum 'C12 H12 Cd Cl2 N2 O2'
_chemical_formula_weight 399.54
_chemical_name_systematic
;
Poly[[\m~2~-1,4-bis(4,5-dihydro-1,3-oxazol-2-yl)benzene-
\k^2^<i>N</i>:<i>N</i>']di-\m~2~-chlorido-cadmium]
;
_space_group_IT_number 2
_symmetry_cell_setting triclinic
_symmetry_space_group_name_Hall '-P 1'
_symmetry_space_group_name_H-M 'P -1'
_atom_sites_solution_hydrogens geom
_atom_sites_solution_primary direct
_atom_sites_solution_secondary difmap
_audit_creation_method SHELXL-97
_cell_angle_alpha 84.632(2)
_cell_angle_beta 81.458(2)
_cell_angle_gamma 84.002(2)
_cell_formula_units_Z 1
_cell_length_a 3.9242(4)
_cell_length_b 8.0290(8)
_cell_length_c 10.0778(10)
_cell_measurement_reflns_used 1711
_cell_measurement_temperature 297(2)
_cell_measurement_theta_max 26.007
_cell_measurement_theta_min 2.555
_cell_volume 311.30(5)
_computing_cell_refinement 'SAINT (Bruker, 1997)'
_computing_data_collection 'SMART (Bruker, 1997)'
_computing_data_reduction 'SAINT (Sheldrick, 2008)'
_computing_molecular_graphics 'DAIMOND (Brandenburg, 2009)'
_computing_publication_material 'SHELXTL (Sheldrick, 2008)'
_computing_structure_refinement 'SHELXL97 (Sheldrick, 2008)'
_computing_structure_solution 'SHELXS97 (Sheldrick, 2008)'
_diffrn_ambient_temperature 297(2)
_diffrn_measured_fraction_theta_full 0.985
_diffrn_measured_fraction_theta_max 0.985
_diffrn_measurement_device_type 'Bruker SMART CCD area-detector'
_diffrn_measurement_method 'phi and omega scans'
_diffrn_radiation_monochromator graphite
_diffrn_radiation_type MoK\a
_diffrn_radiation_wavelength 0.71073
_diffrn_reflns_av_R_equivalents 0.0294
_diffrn_reflns_av_sigmaI/netI 0.0200
_diffrn_reflns_limit_h_max 4
_diffrn_reflns_limit_h_min -2
_diffrn_reflns_limit_k_max 9
_diffrn_reflns_limit_k_min -9
_diffrn_reflns_limit_l_max 12
_diffrn_reflns_limit_l_min -12
_diffrn_reflns_number 1779
_diffrn_reflns_theta_full 26.04
_diffrn_reflns_theta_max 26.04
_diffrn_reflns_theta_min 2.05
_diffrn_standards_decay_% 0
_exptl_absorpt_coefficient_mu 2.180
_exptl_absorpt_correction_T_max 0.8624
_exptl_absorpt_correction_T_min 0.3188
_exptl_absorpt_correction_type multi-scan
_exptl_absorpt_process_details '(SADABS; Bruker, 1997)'
_exptl_crystal_colour colourless
_exptl_crystal_density_diffrn 2.131
_exptl_crystal_density_method 'not measured'
_exptl_crystal_description parallelepiped
_exptl_crystal_F_000 196
_exptl_crystal_size_max 0.50
_exptl_crystal_size_mid 0.50
_exptl_crystal_size_min 0.07
_refine_diff_density_max 0.934
_refine_diff_density_min -1.804
_refine_ls_extinction_method none
_refine_ls_goodness_of_fit_ref 1.125
_refine_ls_hydrogen_treatment constr
_refine_ls_matrix_type full
_refine_ls_number_parameters 88
_refine_ls_number_reflns 1209
_refine_ls_number_restraints 0
_refine_ls_restrained_S_all 1.125
_refine_ls_R_factor_all 0.0441
_refine_ls_R_factor_gt 0.0441
_refine_ls_shift/su_max 0.001
_refine_ls_shift/su_mean 0.000
_refine_ls_structure_factor_coef Fsqd
_refine_ls_weighting_details 'calc w=1/[\s^2^(Fo^2^)+(0.1100P)^2^+0.0000P] where P=(Fo^2^+2Fc^2^)/3'
_refine_ls_weighting_scheme calc
_refine_ls_wR_factor_gt 0.1248
_refine_ls_wR_factor_ref 0.1249
_reflns_number_gt 1204
_reflns_number_total 1209
_reflns_threshold_expression I>2sigma(I)
_cod_data_source_file gw2103.cif
_cod_data_source_block I
_cod_database_code 2231107
_cod_database_fobs_code 2231107

loop_
_symmetry_equiv_pos_as_xyz
'x, y, z'
'-x, -y, -z'

loop_
_atom_site_type_symbol
_atom_site_label
_atom_site_fract_x
_atom_site_fract_y
_atom_site_fract_z
_atom_site_U_iso_or_equiv
_atom_site_adp_type
_atom_site_calc_flag
_atom_site_refinement_flags
_atom_site_occupancy
_atom_site_symmetry_multiplicity
Cd Cd 0.5000 0.5000 0.5000 0.0206(2) Uani d S 1 2
Cl Cl 0.9164(2) 0.67051(12) 0.60009(9) 0.0232(3) Uani d . 1 1
O O 0.2884(9) 0.1013(4) 0.8636(3) 0.0366(7) Uani d . 1 1
N N 0.4705(9) 0.2869(4) 0.6933(3) 0.0214(6) Uani d . 1 1
C C1 0.6062(11) 0.1199(4) 0.6473(4) 0.0276(8) Uani d . 1 1
H H1A 0.8569 0.1106 0.6290 0.033 Uiso calc R 1 1
H H1B 0.5150 0.1001 0.5663 0.033 Uiso calc R 1 1
C C2 0.4811(12) -0.0049(5) 0.7647(4) 0.0319(9) Uani d . 1 1
H H2A 0.3342 -0.0813 0.7368 0.038 Uiso calc R 1 1
H H2B 0.6751 -0.0698 0.8001 0.038 Uiso calc R 1 1
C C3 0.3089(9) 0.2623(4) 0.8112(4) 0.0226(7) Uani d . 1 1
C C4 0.1447(9) 0.3868(4) 0.9047(3) 0.0207(7) Uani d . 1 1
C C5 0.2302(9) 0.5530(4) 0.8878(3) 0.0217(7) Uani d . 1 1
H H5A 0.3857 0.5879 0.8141 0.026 Uiso calc R 1 1
C C6 0.0839(9) 0.6652(4) 0.9805(3) 0.0217(7) Uani d . 1 1
H H6A 0.1363 0.7764 0.9673 0.026 Uiso calc R 1 1

loop_
_atom_site_aniso_label
_atom_site_aniso_U_11
_atom_site_aniso_U_22
_atom_site_aniso_U_33
_atom_site_aniso_U_12
_atom_site_aniso_U_13
_atom_site_aniso_U_23
Cd 0.0178(3) 0.0218(3) 0.0219(3) 0.00137(19) -0.00280(19) -0.00334(19)
Cl 0.0209(5) 0.0258(5) 0.0226(5) 0.0017(4) -0.0016(4) -0.0068(4)
O 0.051(2) 0.0240(13) 0.0264(13) 0.0061(13) 0.0120(13) 0.0015(10)
N 0.0240(15) 0.0221(15) 0.0168(14) 0.0029(11) -0.0019(11) -0.0025(11)
C1 0.031(2) 0.0227(17) 0.0263(18) 0.0054(14) 0.0015(15) -0.0046(14)
C2 0.038(2) 0.0235(18) 0.0291(19) 0.0043(16) 0.0064(16) -0.0031(15)
C3 0.0192(17) 0.0231(17) 0.0253(17) -0.0002(13) -0.0031(13) -0.0015(12)
C4 0.0200(17) 0.0240(16) 0.0176(15) 0.0024(13) -0.0023(12) -0.0044(12)
C5 0.0225(17) 0.0238(16) 0.0167(16) 0.0007(14) 0.0000(12) 0.0015(12)
C6 0.0269(19) 0.0183(15) 0.0193(17) -0.0018(13) -0.0023(13) -0.0005(12)

loop_
_atom_type_symbol
_atom_type_description
_atom_type_scat_dispersion_real
_atom_type_scat_dispersion_imag
_atom_type_scat_source
C C 0.0033 0.0016 'International Tables Vol C Tables 4.2.6.8 and 6.1.1.4'
H H 0.0000 0.0000 'International Tables Vol C Tables 4.2.6.8 and 6.1.1.4'
N N 0.0061 0.0033 'International Tables Vol C Tables 4.2.6.8 and 6.1.1.4'
O O 0.0106 0.0060 'International Tables Vol C Tables 4.2.6.8 and 6.1.1.4'
Cl Cl 0.1484 0.1585 'International Tables Vol C Tables 4.2.6.8 and 6.1.1.4'
Cd Cd -0.8075 1.2024 'International Tables Vol C Tables 4.2.6.8 and 6.1.1.4'

loop_
_geom_angle_atom_site_label_1
_geom_angle_atom_site_label_2
_geom_angle_atom_site_label_3
_geom_angle_site_symmetry_1
_geom_angle_site_symmetry_3
_geom_angle
N Cd N 2_666 . 180.0000(10)
N Cd Cl 2_666 . 87.04(8)
N Cd Cl . . 92.96(8)
N Cd Cl 2_666 2_666 92.96(8)
N Cd Cl . 2_666 87.04(8)
Cl Cd Cl . 2_666 180.0000(10)
N Cd Cl 2_666 1_455 87.28(7)
N Cd Cl . 1_455 92.72(7)
Cl Cd Cl . 1_455 96.51(3)
Cl Cd Cl 2_666 1_455 83.49(3)
N Cd Cl 2_666 2_766 92.72(7)
N Cd Cl . 2_766 87.28(7)
Cl Cd Cl . 2_766 83.49(3)
Cl Cd Cl 2_666 2_766 96.51(3)
Cl Cd Cl 1_455 2_766 180.0000(10)
Cd Cl Cd . 1_655 96.51(3)
C3 O C2 . . 106.9(3)
C3 N C1 . . 107.0(3)
C3 N Cd . . 140.4(2)
C1 N Cd . . 109.9(2)
N C1 C2 . . 104.5(3)
N C1 H1A . . 110.9
C2 C1 H1A . . 110.9
N C1 H1B . . 110.9
C2 C1 H1B . . 110.9
H1A C1 H1B . . 108.9
O C2 C1 . . 103.7(3)
O C2 H2A . . 111.0
C1 C2 H2A . . 111.0
O C2 H2B . . 111.0
C1 C2 H2B . . 111.0
H2A C2 H2B . . 109.0
N C3 O . . 117.9(3)
N C3 C4 . . 128.7(3)
O C3 C4 . . 113.4(3)
C5 C4 C6 . 2_567 119.2(3)
C5 C4 C3 . . 121.3(3)
C6 C4 C3 2_567 . 119.3(3)
C6 C5 C4 . . 120.0(3)
C6 C5 H5A . . 120.0
C4 C5 H5A . . 120.0
C5 C6 C4 . 2_567 120.8(3)
C5 C6 H6A . . 119.6
C4 C6 H6A 2_567 . 119.6

loop_
_geom_bond_atom_site_label_1
_geom_bond_atom_site_label_2
_geom_bond_site_symmetry_2
_geom_bond_distance
Cd N 2_666 2.467(3)
Cd N . 2.467(3)
Cd Cl . 2.6035(10)
Cd Cl 2_666 2.6035(10)
Cd Cl 1_455 2.6557(9)
Cd Cl 2_766 2.6557(9)
Cl Cd 1_655 2.6557(9)
O C3 . 1.355(4)
O C2 . 1.447(4)
N C3 . 1.269(5)
N C1 . 1.480(4)
C1 C2 . 1.534(5)
C1 H1A . 0.9700
C1 H1B . 0.9700
C2 H2A . 0.9700
C2 H2B . 0.9700
C3 C4 . 1.471(5)
C4 C5 . 1.398(5)
C4 C6 2_567 1.413(5)
C5 C6 . 1.380(5)
C5 H5A . 0.9300
C6 C4 2_567 1.413(5)
C6 H6A . 0.9300
